data_4115321
loop_
_publ_author_name
'Guang Zhu'
'Joseph M. Tanski'
'David G. Churchill'
'Kevin E. Janak'
'Gerard Parkin'

_publ_section_title
;
 The Reactivity of Mo(PMe3)6 towards Heterocyclic Nitrogen Compounds:
 Transformations Relevant to Hydrodenitrogenation
;
_journal_name_full 'Journal of the American Chemical Society'
_journal_page_first 13658
_journal_page_last 13659
_journal_paper_doi 10.1021/ja028512w
_journal_volume 124
_journal_year 2002
_chemical_formula_sum 'C22 H36 Mo N P3'
_chemical_formula_weight 503.37
_chemical_name_systematic
; 
 ? 
;
_space_group_IT_number 14
_symmetry_cell_setting monoclinic
_symmetry_space_group_name_Hall '-P 2yn'
_symmetry_space_group_name_H-M 'P 1 21/n 1'
_atom_sites_solution_hydrogens geom
_atom_sites_solution_primary direct
_atom_sites_solution_secondary difmap
_audit_creation_method SHELXL-97
_cell_angle_alpha 90.00
_cell_angle_beta 92.228(18)
_cell_angle_gamma 90.00
_cell_formula_units_Z 4
_cell_length_a 8.631(8)
_cell_length_b 17.489(16)
_cell_length_c 16.349(14)
_cell_measurement_temperature 243(2)
_cell_volume 2466(4)
_computing_cell_refinement 'Bruker SMART'
_computing_data_collection 'Bruker SMART'
_computing_data_reduction 'Bruker SHELXTL'
_computing_molecular_graphics 'Bruker SHELXTL'
_computing_publication_material 'Bruker SHELXTL'
_computing_structure_refinement 'SHELXL-97 (Sheldrick, 1997)'
_computing_structure_solution 'SHELXS-97 (Sheldrick, 1990)'
_diffrn_ambient_temperature 243(2)
_diffrn_measured_fraction_theta_full 0.756
_diffrn_measured_fraction_theta_max 0.756
_diffrn_measurement_device_type 'CCD area detector'
_diffrn_measurement_method 'phi and omega scans'
_diffrn_radiation_monochromator graphite
_diffrn_radiation_source 'fine-focus sealed tube'
_diffrn_radiation_type MoK\a
_diffrn_radiation_wavelength 0.71073
_diffrn_reflns_av_R_equivalents 0.0978
_diffrn_reflns_av_sigmaI/netI 0.3030
_diffrn_reflns_limit_h_max 8
_diffrn_reflns_limit_h_min -10
_diffrn_reflns_limit_k_max 21
_diffrn_reflns_limit_k_min -15
_diffrn_reflns_limit_l_max 20
_diffrn_reflns_limit_l_min -18
_diffrn_reflns_number 7445
_diffrn_reflns_theta_full 28.03
_diffrn_reflns_theta_max 28.03
_diffrn_reflns_theta_min 1.71
_exptl_absorpt_coefficient_mu 0.734
_exptl_absorpt_correction_T_max 0.9302
_exptl_absorpt_correction_T_min 0.8671
_exptl_absorpt_correction_type none
_exptl_crystal_density_diffrn 1.356
_exptl_crystal_F_000 1048
_exptl_crystal_size_max 0.20
_exptl_crystal_size_mid 0.10
_exptl_crystal_size_min 0.10
_refine_diff_density_max 1.388
_refine_diff_density_min -0.714
_refine_diff_density_rms 0.141
_refine_ls_extinction_coef 0.0043(7)
_refine_ls_extinction_expression Fc^*^=kFc[1+0.001xFc^2^\l^3^/sin(2\q)]^-1/4^
_refine_ls_extinction_method SHELXL
_refine_ls_goodness_of_fit_ref 1.026
_refine_ls_hydrogen_treatment mixed
_refine_ls_matrix_type full
_refine_ls_number_parameters 254
_refine_ls_number_reflns 4518
_refine_ls_number_restraints 0
_refine_ls_restrained_S_all 1.026
_refine_ls_R_factor_all 0.2360
_refine_ls_R_factor_gt 0.0849
_refine_ls_shift/su_max 0.285
_refine_ls_shift/su_mean 0.009
_refine_ls_structure_factor_coef Fsqd
_refine_ls_weighting_details 'calc w=1/[\s^2^(Fo^2^)+(0.0600P)^2^+0.0000P] where P=(Fo^2^+2Fc^2^)/3'
_refine_ls_weighting_scheme calc
_refine_ls_wR_factor_gt 0.1570
_refine_ls_wR_factor_ref 0.1895
_reflns_number_gt 1791
_reflns_number_total 4518
_reflns_threshold_expression >2sigma(I)
_cod_data_source_file ja028512w-2_s2.cif
_cod_data_source_block guas10
_cod_database_code 4115321

loop_
_symmetry_equiv_pos_as_xyz
'x, y, z'
'-x+1/2, y+1/2, -z+1/2'
'-x, -y, -z'
'x-1/2, -y-1/2, z-1/2'

loop_
_atom_site_label
_atom_site_type_symbol
_atom_site_fract_x
_atom_site_fract_y
_atom_site_fract_z
_atom_site_U_iso_or_equiv
_atom_site_adp_type
_atom_site_occupancy
_atom_site_symmetry_multiplicity
_atom_site_calc_flag
_atom_site_refinement_flags
Mo Mo 0.11597(12) 0.18864(6) 0.10886(5) 0.0301(3) Uani 1 1 d .
N N -0.1329(11) 0.3131(6) 0.2014(5) 0.040(2) Uani 1 1 d .
C1 C -0.1123(12) 0.2428(6) 0.1638(6) 0.026(3) Uani 1 1 d .
C2 C -0.0636(14) 0.1761(7) 0.2067(6) 0.043(3) Uani 1 1 d .
H2A H -0.0276 0.1819 0.2646 0.052 Uiso 1 1 calc R
C3 C -0.0459(13) 0.1070(7) 0.1716(6) 0.038(3) Uani 1 1 d .
H3A H -0.0008 0.0647 0.2049 0.046 Uiso 1 1 calc R
C4 C -0.0716(15) 0.0961(8) 0.0884(8) 0.057(4) Uani 1 1 d .
H4A H -0.0430 0.0466 0.0637 0.068 Uiso 1 1 calc R
C5 C -0.1049(14) 0.1590(7) 0.0368(7) 0.042(3) Uani 1 1 d .
H5A H -0.1038 0.1530 -0.0233 0.050 Uiso 1 1 calc R
C6 C -0.1387(13) 0.2350(7) 0.0733(6) 0.035(3) Uani 1 1 d .
C7 C -0.1800(13) 0.3006(8) 0.0301(6) 0.045(3) Uani 1 1 d .
H7A H -0.1895 0.2982 -0.0273 0.054 Uiso 1 1 calc R
C8 C -0.2082(14) 0.3709(8) 0.0690(7) 0.047(4) Uani 1 1 d .
C9 C -0.2638(16) 0.4389(9) 0.0265(8) 0.064(4) Uani 1 1 d .
H9A H -0.2803 0.4377 -0.0307 0.077 Uiso 1 1 calc R
C10 C -0.291(2) 0.5021(8) 0.0668(9) 0.081(5) Uani 1 1 d .
H10A H -0.3318 0.5454 0.0393 0.097 Uiso 1 1 calc R
C11 C -0.2597(16) 0.5040(8) 0.1516(8) 0.065(4) Uani 1 1 d .
H11A H -0.2774 0.5499 0.1796 0.078 Uiso 1 1 calc R
C12 C -0.2038(15) 0.4419(7) 0.1964(7) 0.053(4) Uani 1 1 d .
H12A H -0.1820 0.4458 0.2530 0.063 Uiso 1 1 calc R
C13 C -0.1808(13) 0.3731(7) 0.1544(7) 0.035(3) Uani 1 1 d .
P1 P 0.2713(4) 0.28501(17) 0.18216(17) 0.0388(9) Uani 1 1 d .
P2 P 0.2343(4) 0.21340(17) -0.02076(16) 0.0371(9) Uani 1 1 d .
P3 P 0.3085(4) 0.09414(19) 0.14409(19) 0.0457(10) Uani 1 1 d .
C21 C 0.4814(13) 0.2859(6) 0.1934(7) 0.049(4) Uani 1 1 d .
H21A H 0.5141 0.3278 0.2290 0.074 Uiso 1 1 calc R
H21B H 0.5252 0.2925 0.1401 0.074 Uiso 1 1 calc R
H21C H 0.5170 0.2379 0.2171 0.074 Uiso 1 1 calc R
C22 C 0.2353(15) 0.3810(6) 0.1398(7) 0.052(4) Uani 1 1 d .
H22A H 0.1264 0.3937 0.1439 0.078 Uiso 1 1 calc R
H22B H 0.2625 0.3819 0.0828 0.078 Uiso 1 1 calc R
H22C H 0.2978 0.4181 0.1704 0.078 Uiso 1 1 calc R
C23 C 0.2230(15) 0.2998(7) 0.2874(6) 0.059(4) Uani 1 1 d .
H23A H 0.2333 0.2519 0.3171 0.088 Uiso 1 1 calc R
H23B H 0.1171 0.3180 0.2895 0.088 Uiso 1 1 calc R
H23C H 0.2927 0.3374 0.3123 0.088 Uiso 1 1 calc R
C31 C 0.5040(14) 0.0934(7) 0.1110(7) 0.059(4) Uani 1 1 d .
H31A H 0.5661 0.1289 0.1439 0.088 Uiso 1 1 calc R
H31B H 0.5052 0.1085 0.0539 0.088 Uiso 1 1 calc R
H31C H 0.5467 0.0423 0.1171 0.088 Uiso 1 1 calc R
C32 C 0.3481(15) 0.0807(7) 0.2559(6) 0.059(4) Uani 1 1 d .
H32A H 0.4154 0.0368 0.2647 0.088 Uiso 1 1 calc R
H32B H 0.2512 0.0722 0.2826 0.088 Uiso 1 1 calc R
H32C H 0.3983 0.1260 0.2785 0.088 Uiso 1 1 calc R
C33 C 0.2607(17) -0.0059(7) 0.1163(8) 0.069(4) Uani 1 1 d .
H33A H 0.2589 -0.0115 0.0572 0.103 Uiso 1 1 calc R
H33B H 0.1597 -0.0189 0.1363 0.103 Uiso 1 1 calc R
H33C H 0.3384 -0.0399 0.1407 0.103 Uiso 1 1 calc R
C41 C 0.4294(14) 0.2495(8) -0.0328(6) 0.058(4) Uani 1 1 d .
H41A H 0.4397 0.2674 -0.0884 0.087 Uiso 1 1 calc R
H41B H 0.5036 0.2088 -0.0214 0.087 Uiso 1 1 calc R
H41C H 0.4490 0.2914 0.0051 0.087 Uiso 1 1 calc R
C42 C 0.2409(17) 0.1307(7) -0.0908(7) 0.076(5) Uani 1 1 d .
H42A H 0.1390 0.1074 -0.0960 0.113 Uiso 1 1 calc R
H42B H 0.3150 0.0935 -0.0690 0.113 Uiso 1 1 calc R
H42C H 0.2722 0.1477 -0.1441 0.113 Uiso 1 1 calc R
C43 C 0.1336(14) 0.2810(7) -0.0903(7) 0.056(4) Uani 1 1 d .
H43A H 0.1366 0.3317 -0.0663 0.085 Uiso 1 1 calc R
H43B H 0.0266 0.2651 -0.0992 0.085 Uiso 1 1 calc R
H43C H 0.1843 0.2819 -0.1422 0.085 Uiso 1 1 calc R

loop_
_atom_site_aniso_label
_atom_site_aniso_U_11
_atom_site_aniso_U_22
_atom_site_aniso_U_33
_atom_site_aniso_U_23
_atom_site_aniso_U_13
_atom_site_aniso_U_12
Mo 0.0335(7) 0.0262(6) 0.0306(5) -0.0004(5) 0.0011(4) -0.0008(6)
N 0.050(7) 0.032(7) 0.038(5) 0.006(5) 0.002(5) 0.002(5)
C1 0.017(7) 0.029(8) 0.033(6) -0.007(5) 0.011(5) 0.001(5)
C2 0.054(9) 0.041(9) 0.035(6) 0.005(6) -0.013(6) 0.015(7)
C3 0.035(8) 0.042(9) 0.038(7) 0.000(6) 0.011(6) -0.004(6)
C4 0.056(10) 0.030(9) 0.083(10) -0.012(8) -0.005(8) 0.000(7)
C5 0.046(9) 0.039(9) 0.040(7) -0.021(6) -0.005(6) -0.006(6)
C6 0.024(8) 0.051(9) 0.029(6) 0.016(6) -0.007(6) -0.003(6)
C7 0.040(9) 0.065(11) 0.030(6) 0.002(7) 0.004(6) 0.006(7)
C8 0.037(9) 0.048(10) 0.055(8) -0.016(7) -0.008(7) 0.005(7)
C9 0.068(12) 0.068(12) 0.057(9) 0.010(8) -0.002(8) 0.019(8)
C10 0.145(17) 0.018(10) 0.079(11) -0.004(8) -0.008(10) 0.033(9)
C11 0.086(13) 0.037(10) 0.074(10) -0.009(8) 0.019(9) 0.015(8)
C12 0.081(12) 0.034(9) 0.044(7) -0.013(7) 0.015(7) -0.014(7)
C13 0.025(8) 0.034(9) 0.047(7) -0.007(6) 0.002(6) 0.000(6)
P1 0.039(2) 0.037(2) 0.0399(17) -0.0024(14) 0.0021(16) -0.0024(15)
P2 0.044(2) 0.040(2) 0.0282(15) -0.0021(13) 0.0064(15) -0.0034(15)
P3 0.049(3) 0.033(2) 0.055(2) 0.0026(16) 0.0032(18) 0.0056(17)
C21 0.064(10) 0.028(9) 0.057(8) -0.014(6) 0.003(7) -0.007(6)
C22 0.076(11) 0.029(8) 0.050(7) 0.008(6) -0.004(7) -0.011(7)
C23 0.069(10) 0.061(11) 0.048(7) -0.013(7) 0.018(7) -0.016(8)
C31 0.067(11) 0.021(8) 0.088(9) 0.014(7) 0.009(8) 0.022(7)
C32 0.061(10) 0.064(10) 0.052(8) 0.011(7) -0.001(7) 0.003(7)
C33 0.086(12) 0.036(10) 0.084(10) -0.002(7) -0.003(9) 0.013(8)
C41 0.055(10) 0.080(11) 0.039(7) 0.009(7) 0.004(7) -0.010(8)
C42 0.101(14) 0.064(11) 0.062(9) -0.038(7) -0.001(9) -0.003(9)
C43 0.053(10) 0.066(11) 0.050(7) 0.001(6) 0.001(7) -0.015(7)

loop_
_atom_type_symbol
_atom_type_description
_atom_type_scat_dispersion_real
_atom_type_scat_dispersion_imag
_atom_type_scat_source
C C 0.0033 0.0016 'International Tables Vol C Tables 4.2.6.8 and 6.1.1.4'
H H 0.0000 0.0000 'International Tables Vol C Tables 4.2.6.8 and 6.1.1.4'
N N 0.0061 0.0033 'International Tables Vol C Tables 4.2.6.8 and 6.1.1.4'
P P 0.1023 0.0942 'International Tables Vol C Tables 4.2.6.8 and 6.1.1.4'
Mo Mo -1.6832 0.6857 'International Tables Vol C Tables 4.2.6.8 and 6.1.1.4'

loop_
_geom_angle_atom_site_label_1
_geom_angle_atom_site_label_2
_geom_angle_atom_site_label_3
_geom_angle
C5 Mo C3 64.5(4)
C5 Mo C2 76.2(4)
C3 Mo C2 34.5(4)
C5 Mo C4 35.9(4)
C3 Mo C4 35.2(4)
C2 Mo C4 62.7(4)
C5 Mo C1 66.2(4)
C3 Mo C1 63.2(4)
C2 Mo C1 35.2(3)
C4 Mo C1 75.4(4)
C5 Mo P3 122.0(3)
C3 Mo P3 83.8(3)
C2 Mo P3 104.4(3)
C4 Mo P3 91.6(3)
C1 Mo P3 139.1(3)
C5 Mo C6 37.2(4)
C3 Mo C6 75.3(4)
C2 Mo C6 63.9(4)
C4 Mo C6 64.5(4)
C1 Mo C6 36.4(3)
P3 Mo C6 155.9(3)
C5 Mo P2 87.8(3)
C3 Mo P2 142.6(3)
C2 Mo P2 161.8(3)
C4 Mo P2 108.4(3)
C1 Mo P2 129.6(3)
P3 Mo P2 91.23(12)
C6 Mo P2 98.1(3)
C5 Mo P1 148.2(3)
C3 Mo P1 123.3(3)
C2 Mo P1 95.6(3)
C4 Mo P1 157.9(4)
C1 Mo P1 89.3(3)
P3 Mo P1 89.76(13)
C6 Mo P1 111.6(3)
P2 Mo P1 93.66(12)
C13 N C1 118.4(8)
N C1 C2 123.4(9)
N C1 C6 120.1(9)
C2 C1 C6 116.5(10)
N C1 Mo 129.6(8)
C2 C1 Mo 68.1(6)
C6 C1 Mo 71.8(6)
C3 C2 C1 124.2(10)
C3 C2 Mo 72.3(7)
C1 C2 Mo 76.7(6)
C2 C3 C4 121.8(11)
C2 C3 Mo 73.2(7)
C4 C3 Mo 73.8(7)
C3 C4 C5 120.1(11)
C3 C4 Mo 71.0(7)
C5 C4 Mo 70.4(7)
C4 C5 C6 119.7(10)
C4 C5 Mo 73.7(7)
C6 C5 Mo 76.2(6)
C7 C6 C1 117.0(10)
C7 C6 C5 125.8(9)
C1 C6 C5 116.9(10)
C7 C6 Mo 128.3(8)
C1 C6 Mo 71.8(5)
C5 C6 Mo 66.6(6)
C6 C7 C8 122.5(10)
C13 C8 C7 116.5(11)
C13 C8 C9 119.5(11)
C7 C8 C9 124.0(11)
C10 C9 C8 120.9(12)
C9 C10 C11 118.9(13)
C12 C11 C10 123.7(12)
C11 C12 C13 117.8(11)
N C13 C12 115.6(10)
N C13 C8 125.3(11)
C12 C13 C8 119.1(11)
C23 P1 C21 99.7(5)
C23 P1 C22 100.7(6)
C21 P1 C22 100.6(5)
C23 P1 Mo 115.1(4)
C21 P1 Mo 125.7(4)
C22 P1 Mo 111.4(4)
C41 P2 C42 98.9(7)
C41 P2 C43 97.4(6)
C42 P2 C43 98.4(6)
C41 P2 Mo 125.4(4)
C42 P2 Mo 115.2(5)
C43 P2 Mo 116.8(4)
C31 P3 C33 97.0(6)
C31 P3 C32 99.0(6)
C33 P3 C32 98.7(6)
C31 P3 Mo 125.8(4)
C33 P3 Mo 116.6(4)
C32 P3 Mo 115.0(4)

loop_
_geom_bond_atom_site_label_1
_geom_bond_atom_site_label_2
_geom_bond_distance
Mo C5 2.261(11)
Mo C3 2.270(11)
Mo C2 2.281(12)
Mo C4 2.305(12)
Mo C1 2.392(11)
Mo P3 2.398(4)
Mo C6 2.393(11)
Mo P2 2.427(4)
Mo P1 2.439(3)
N C13 1.355(13)
N C1 1.389(12)
C1 C2 1.417(14)
C1 C6 1.495(13)
C2 C3 1.348(14)
C3 C4 1.383(14)
C4 C5 1.408(15)
C5 C6 1.489(16)
C6 C7 1.387(15)
C7 C8 1.408(15)
C8 C13 1.408(14)
C8 C9 1.450(16)
C9 C10 1.314(16)
C10 C11 1.402(16)
C11 C12 1.385(16)
C12 C13 1.404(15)
P1 C23 1.805(11)
P1 C21 1.815(12)
P1 C22 1.838(11)
P2 C41 1.816(12)
P2 C42 1.847(11)
P2 C43 1.836(11)
P3 C31 1.793(13)
P3 C33 1.851(12)
P3 C32 1.861(10)
